data_4329436
loop_
_publ_author_name
'Skylar J. Ferrara'
'Joel T. Mague'
'James P. Donahue'

_publ_contact_author 'James P. Donahue'
_publ_contact_author_address
;
   James P. Donahue
   Department of Chemistry
   Tulane University
   Percival Stern Hall, Room 2015
   6400 Freret Street
   New Orleans, Louisiana 70118-5698
;
_publ_contact_author_email donahue@tulane.edu
_publ_section_title
;
 Synthesis and Structures of Cuprous Triptycylthiolate Complexes
;
_journal_name_full 'Inorganic Chemistry'
_journal_page_first 6567
_journal_page_last 6576
_journal_paper_doi 10.1021/ic300124n
_journal_volume 51
_journal_year 2012
_chemical_formula_moiety 'C16 H12 O S'
_chemical_formula_sum 'C16 H12 O S'
_chemical_formula_weight 252.32
_chemical_name_systematic
; 
 Thioacetic acid S-anthracen-9-yl ester 
;
_space_group_IT_number 2
_symmetry_cell_setting triclinic
_symmetry_space_group_name_Hall '-P 1'
_symmetry_space_group_name_H-M 'P -1'
_atom_sites_solution_hydrogens geom
_atom_sites_solution_primary direct
_atom_sites_solution_secondary difmap
_audit_creation_method SHELXL-97
_cell_angle_alpha 103.2040(10)
_cell_angle_beta 96.8460(10)
_cell_angle_gamma 102.1580(10)
_cell_formula_units_Z 4
_cell_length_a 8.2800(6)
_cell_length_b 9.3040(7)
_cell_length_c 16.8717(13)
_cell_measurement_reflns_used 9920
_cell_measurement_temperature 100(2)
_cell_measurement_theta_max 29.21
_cell_measurement_theta_min 2.32
_cell_volume 1217.74(16)
_computing_cell_refinement 'Bruker SAINT (Bruker-AXS 2009a)'
_computing_data_collection 'Bruker APEX2 (Bruker-AXS, 2009)'
_computing_data_reduction 'Bruker SAINT (Bruker-AXS 2009a)'
_computing_molecular_graphics 'Bruker SHELXTL(Bruker-AXS 2008)'
_computing_publication_material 'Bruker SHELXTL(Bruker-AXS 2008)'
_computing_structure_refinement 'SHELXL (Sheldrick, 2008)'
_computing_structure_solution 'SHELXS (Sheldrick, 2008)'
_diffrn_ambient_temperature 100(2)
_diffrn_measured_fraction_theta_full 0.992
_diffrn_measured_fraction_theta_max 0.992
_diffrn_measurement_device_type 'Bruker Smart APEX CCD'
_diffrn_measurement_method '\f and \w scans'
_diffrn_radiation_monochromator graphite
_diffrn_radiation_source 'fine-focus sealed tube'
_diffrn_radiation_type MoK\a
_diffrn_radiation_wavelength 0.71073
_diffrn_reflns_av_R_equivalents 0.0276
_diffrn_reflns_av_sigmaI/netI 0.0228
_diffrn_reflns_limit_h_max 10
_diffrn_reflns_limit_h_min -10
_diffrn_reflns_limit_k_max 12
_diffrn_reflns_limit_k_min -12
_diffrn_reflns_limit_l_max 22
_diffrn_reflns_limit_l_min -22
_diffrn_reflns_number 21326
_diffrn_reflns_theta_full 28.00
_diffrn_reflns_theta_max 28.00
_diffrn_reflns_theta_min 2.32
_exptl_absorpt_coefficient_mu 0.248
_exptl_absorpt_correction_T_max 0.9744
_exptl_absorpt_correction_T_min 0.9103
_exptl_absorpt_correction_type multi-scan
_exptl_absorpt_process_details 'SADABS (Sheldrick, 2008a)'
_exptl_crystal_colour yellow
_exptl_crystal_density_diffrn 1.376
_exptl_crystal_description Block
_exptl_crystal_F_000 528
_exptl_crystal_size_max 0.19
_exptl_crystal_size_mid 0.12
_exptl_crystal_size_min 0.11
_refine_diff_density_max 0.392
_refine_diff_density_min -0.405
_refine_diff_density_rms 0.072
_refine_ls_extinction_method none
_refine_ls_goodness_of_fit_ref 1.040
_refine_ls_hydrogen_treatment constr
_refine_ls_matrix_type full
_refine_ls_number_parameters 327
_refine_ls_number_reflns 5829
_refine_ls_number_restraints 0
_refine_ls_restrained_S_all 1.040
_refine_ls_R_factor_all 0.0400
_refine_ls_R_factor_gt 0.0351
_refine_ls_shift/su_max 0.001
_refine_ls_shift/su_mean 0.000
_refine_ls_structure_factor_coef Fsqd
_refine_ls_weighting_details 'calc w=1/[\s^2^(Fo^2^)+(0.0488P)^2^+0.4153P] where P=(Fo^2^+2Fc^2^)/3'
_refine_ls_weighting_scheme calc
_refine_ls_wR_factor_gt 0.0903
_refine_ls_wR_factor_ref 0.0948
_reflns_number_gt 5144
_reflns_number_total 5829
_reflns_threshold_expression >2\s(I)
_cod_data_source_file ic300124n_si_003_02.cif
_cod_data_source_block jpd354d_0m
_cod_database_code 4329436

loop_
_symmetry_equiv_pos_as_xyz
'x, y, z'
'-x, -y, -z'

loop_
_atom_site_label
_atom_site_type_symbol
_atom_site_fract_x
_atom_site_fract_y
_atom_site_fract_z
_atom_site_U_iso_or_equiv
_atom_site_adp_type
_atom_site_occupancy
_atom_site_symmetry_multiplicity
_atom_site_calc_flag
_atom_site_refinement_flags
S1 S 0.89066(4) 0.30627(4) 0.115950(19) 0.02498(9) Uani 1 1 d .
S2 S 0.42895(4) 0.14289(4) 0.36790(2) 0.02958(10) Uani 1 1 d .
O1 O 0.64032(11) 0.37991(11) 0.18567(6) 0.0280(2) Uani 1 1 d .
O2 O 0.11182(12) 0.13038(13) 0.31955(6) 0.0335(2) Uani 1 1 d .
C1 C 0.97967(16) 0.65353(15) 0.13780(8) 0.0268(3) Uani 1 1 d .
H1 H 1.0269 0.6054 0.1755 0.032 Uiso 1 1 calc R
C2 C 1.02666(18) 0.80820(17) 0.15275(9) 0.0317(3) Uani 1 1 d .
H2 H 1.1056 0.8663 0.2009 0.038 Uiso 1 1 calc R
C3 C 0.95922(18) 0.88335(16) 0.09738(9) 0.0320(3) Uani 1 1 d .
H3 H 0.9931 0.9911 0.1085 0.038 Uiso 1 1 calc R
C4 C 0.84637(17) 0.80141(15) 0.02847(8) 0.0284(3) Uani 1 1 d .
H4 H 0.8025 0.8527 -0.0084 0.034 Uiso 1 1 calc R
C5 C 0.49938(17) 0.31173(16) -0.14941(8) 0.0276(3) Uani 1 1 d .
H5 H 0.4553 0.3638 -0.1859 0.033 Uiso 1 1 calc R
C6 C 0.44625(18) 0.15781(17) -0.16631(9) 0.0310(3) Uani 1 1 d .
H6 H 0.3664 0.1027 -0.2146 0.037 Uiso 1 1 calc R
C7 C 0.51011(18) 0.07922(16) -0.11170(9) 0.0305(3) Uani 1 1 d .
H7 H 0.4715 -0.0284 -0.1237 0.037 Uiso 1 1 calc R
C8 C 0.62574(17) 0.15545(15) -0.04244(8) 0.0265(3) Uani 1 1 d .
H8 H 0.6665 0.1003 -0.0069 0.032 Uiso 1 1 calc R
C9 C 0.80603(15) 0.40264(14) 0.04806(7) 0.0215(2) Uani 1 1 d .
C10 C 0.67483(16) 0.55456(15) -0.05966(8) 0.0239(3) Uani 1 1 d .
H10 H 0.6305 0.6061 -0.0963 0.029 Uiso 1 1 calc R
C11 C 0.86051(15) 0.56282(14) 0.06626(7) 0.0225(2) Uani 1 1 d .
C12 C 0.79235(16) 0.63908(14) 0.01044(8) 0.0230(2) Uani 1 1 d .
C13 C 0.62052(15) 0.39628(15) -0.07758(7) 0.0228(2) Uani 1 1 d .
C14 C 0.68673(15) 0.31745(14) -0.02243(7) 0.0218(2) Uani 1 1 d .
C15 C 0.75667(15) 0.32145(14) 0.19077(7) 0.0210(2) Uani 1 1 d .
C16 C 0.80656(17) 0.25764(17) 0.26157(8) 0.0292(3) Uani 1 1 d .
H16A H 0.8781 0.3399 0.3072 0.044 Uiso 1 1 calc R
H16B H 0.8683 0.1807 0.2433 0.044 Uiso 1 1 calc R
H16C H 0.7057 0.2108 0.2803 0.044 Uiso 1 1 calc R
C17 C 0.32475(17) -0.20373(17) 0.34731(8) 0.0308(3) Uani 1 1 d .
H17 H 0.3749 -0.1590 0.3081 0.037 Uiso 1 1 calc R
C18 C 0.28553(19) -0.35800(18) 0.33380(9) 0.0366(3) Uani 1 1 d .
H18 H 0.3080 -0.4193 0.2851 0.044 Uiso 1 1 calc R
C19 C 0.21168(19) -0.42840(17) 0.39132(10) 0.0360(3) Uani 1 1 d .
H19 H 0.1866 -0.5361 0.3814 0.043 Uiso 1 1 calc R
C20 C 0.17666(17) -0.34200(16) 0.46072(9) 0.0304(3) Uani 1 1 d .
H20 H 0.1270 -0.3903 0.4989 0.036 Uiso 1 1 calc R
C21 C 0.16808(16) 0.15666(16) 0.63587(8) 0.0284(3) Uani 1 1 d .
H21 H 0.1128 0.1074 0.6722 0.034 Uiso 1 1 calc R
C22 C 0.20558(18) 0.31076(17) 0.65274(9) 0.0327(3) Uani 1 1 d .
H22 H 0.1773 0.3687 0.7008 0.039 Uiso 1 1 calc R
C23 C 0.28722(18) 0.38548(17) 0.59851(9) 0.0335(3) Uani 1 1 d .
H23 H 0.3134 0.4935 0.6109 0.040 Uiso 1 1 calc R
C24 C 0.32850(16) 0.30479(16) 0.52914(9) 0.0293(3) Uani 1 1 d .
H24 H 0.3826 0.3574 0.4937 0.035 Uiso 1 1 calc R
C25 C 0.32963(15) 0.05218(15) 0.43759(8) 0.0241(3) Uani 1 1 d .
C26 C 0.17368(15) -0.09108(15) 0.54698(8) 0.0245(3) Uani 1 1 d .
H26 H 0.1200 -0.1398 0.5839 0.029 Uiso 1 1 calc R
C27 C 0.29147(15) -0.10784(15) 0.41985(8) 0.0244(3) Uani 1 1 d .
C28 C 0.21329(15) -0.17984(15) 0.47722(8) 0.0247(3) Uani 1 1 d .
C29 C 0.21052(15) 0.06721(15) 0.56420(7) 0.0234(2) Uani 1 1 d .
C30 C 0.29189(15) 0.14239(15) 0.50871(8) 0.0238(2) Uani 1 1 d .
C31 C 0.25184(15) 0.16631(14) 0.30624(7) 0.0217(2) Uani 1 1 d .
C32 C 0.29573(17) 0.23155(16) 0.23559(8) 0.0289(3) Uani 1 1 d .
H32A H 0.3021 0.1495 0.1888 0.043 Uiso 1 1 calc R
H32B H 0.4045 0.3063 0.2531 0.043 Uiso 1 1 calc R
H32C H 0.2092 0.2814 0.2188 0.043 Uiso 1 1 calc R

loop_
_atom_site_aniso_label
_atom_site_aniso_U_11
_atom_site_aniso_U_22
_atom_site_aniso_U_33
_atom_site_aniso_U_23
_atom_site_aniso_U_13
_atom_site_aniso_U_12
S1 0.02587(16) 0.03217(18) 0.02745(16) 0.01709(13) 0.01073(12) 0.01639(13)
S2 0.01788(15) 0.0461(2) 0.03088(17) 0.02309(15) 0.00476(12) 0.00663(13)
O1 0.0239(4) 0.0380(5) 0.0310(5) 0.0183(4) 0.0097(4) 0.0143(4)
O2 0.0208(4) 0.0510(6) 0.0385(5) 0.0278(5) 0.0080(4) 0.0107(4)
C1 0.0257(6) 0.0323(7) 0.0269(6) 0.0114(5) 0.0086(5) 0.0104(5)
C2 0.0305(7) 0.0318(7) 0.0321(7) 0.0057(5) 0.0082(5) 0.0079(6)
C3 0.0353(7) 0.0246(7) 0.0397(7) 0.0090(5) 0.0146(6) 0.0097(6)
C4 0.0328(7) 0.0268(6) 0.0351(7) 0.0151(5) 0.0155(6) 0.0146(5)
C5 0.0283(6) 0.0356(7) 0.0245(6) 0.0124(5) 0.0081(5) 0.0133(6)
C6 0.0292(7) 0.0360(7) 0.0279(6) 0.0068(5) 0.0061(5) 0.0089(6)
C7 0.0326(7) 0.0260(7) 0.0347(7) 0.0085(5) 0.0110(6) 0.0077(5)
C8 0.0286(6) 0.0273(6) 0.0306(6) 0.0134(5) 0.0114(5) 0.0121(5)
C9 0.0234(6) 0.0265(6) 0.0235(6) 0.0140(5) 0.0107(5) 0.0131(5)
C10 0.0268(6) 0.0295(6) 0.0252(6) 0.0156(5) 0.0119(5) 0.0147(5)
C11 0.0226(6) 0.0274(6) 0.0244(6) 0.0117(5) 0.0116(5) 0.0117(5)
C12 0.0249(6) 0.0263(6) 0.0258(6) 0.0128(5) 0.0130(5) 0.0125(5)
C13 0.0236(6) 0.0292(6) 0.0229(6) 0.0120(5) 0.0108(5) 0.0126(5)
C14 0.0232(6) 0.0257(6) 0.0238(6) 0.0118(5) 0.0117(5) 0.0116(5)
C15 0.0193(5) 0.0222(6) 0.0233(6) 0.0099(4) 0.0047(4) 0.0039(4)
C16 0.0269(6) 0.0401(8) 0.0288(6) 0.0204(6) 0.0070(5) 0.0122(6)
C17 0.0264(6) 0.0424(8) 0.0267(6) 0.0119(6) 0.0040(5) 0.0125(6)
C18 0.0352(8) 0.0428(8) 0.0313(7) 0.0045(6) 0.0022(6) 0.0161(7)
C19 0.0325(7) 0.0304(7) 0.0423(8) 0.0071(6) -0.0016(6) 0.0084(6)
C20 0.0259(6) 0.0310(7) 0.0340(7) 0.0132(5) -0.0008(5) 0.0048(5)
C21 0.0236(6) 0.0379(7) 0.0245(6) 0.0117(5) 0.0016(5) 0.0070(5)
C22 0.0294(7) 0.0368(8) 0.0294(7) 0.0052(6) 0.0009(5) 0.0088(6)
C23 0.0294(7) 0.0292(7) 0.0389(8) 0.0090(6) -0.0013(6) 0.0049(6)
C24 0.0229(6) 0.0300(7) 0.0345(7) 0.0150(5) -0.0003(5) 0.0013(5)
C25 0.0170(5) 0.0341(7) 0.0247(6) 0.0165(5) 0.0019(4) 0.0050(5)
C26 0.0190(6) 0.0328(7) 0.0240(6) 0.0150(5) 0.0012(4) 0.0045(5)
C27 0.0182(6) 0.0338(7) 0.0230(6) 0.0119(5) -0.0003(4) 0.0073(5)
C28 0.0189(6) 0.0301(7) 0.0260(6) 0.0123(5) -0.0009(5) 0.0050(5)
C29 0.0179(5) 0.0311(6) 0.0225(6) 0.0120(5) 0.0000(4) 0.0053(5)
C30 0.0172(5) 0.0310(7) 0.0241(6) 0.0128(5) -0.0008(4) 0.0042(5)
C31 0.0214(6) 0.0225(6) 0.0234(6) 0.0088(4) 0.0035(4) 0.0075(5)
C32 0.0272(6) 0.0365(7) 0.0300(6) 0.0195(6) 0.0076(5) 0.0096(6)

loop_
_atom_type_symbol
_atom_type_description
_atom_type_scat_dispersion_real
_atom_type_scat_dispersion_imag
_atom_type_scat_source
C C 0.0033 0.0016 'International Tables Vol C Tables 4.2.6.8 and 6.1.1.4'
H H 0.0000 0.0000 'International Tables Vol C Tables 4.2.6.8 and 6.1.1.4'
O O 0.0106 0.0060 'International Tables Vol C Tables 4.2.6.8 and 6.1.1.4'
S S 0.1246 0.1234 'International Tables Vol C Tables 4.2.6.8 and 6.1.1.4'

loop_
_geom_angle_atom_site_label_1
_geom_angle_atom_site_label_2
_geom_angle_atom_site_label_3
_geom_angle
C9 S1 C15 100.57(5)
C31 S2 C25 100.57(6)
C2 C1 C11 120.98(12)
C2 C1 H1 119.5
C11 C1 H1 119.5
C1 C2 C3 120.85(13)
C1 C2 H2 119.6
C3 C2 H2 119.6
C4 C3 C2 120.06(13)
C4 C3 H3 120.0
C2 C3 H3 120.0
C3 C4 C12 121.13(12)
C3 C4 H4 119.4
C12 C4 H4 119.4
C6 C5 C13 120.82(12)
C6 C5 H5 119.6
C13 C5 H5 119.6
C5 C6 C7 119.97(13)
C5 C6 H6 120.0
C7 C6 H6 120.0
C8 C7 C6 121.13(13)
C8 C7 H7 119.4
C6 C7 H7 119.4
C7 C8 C14 120.96(12)
C7 C8 H8 119.5
C14 C8 H8 119.5
C14 C9 C11 121.79(11)
C14 C9 S1 119.14(9)
C11 C9 S1 119.07(9)
C12 C10 C13 121.84(11)
C12 C10 H10 119.1
C13 C10 H10 119.1
C9 C11 C1 123.46(11)
C9 C11 C12 118.49(11)
C1 C11 C12 118.06(11)
C10 C12 C4 121.37(11)
C10 C12 C11 119.72(11)
C4 C12 C11 118.91(12)
C10 C13 C5 121.05(11)
C10 C13 C14 119.42(12)
C5 C13 C14 119.53(12)
C9 C14 C8 123.66(11)
C9 C14 C13 118.74(11)
C8 C14 C13 117.60(12)
O1 C15 C16 123.87(11)
O1 C15 S1 123.14(9)
C16 C15 S1 112.97(9)
C15 C16 H16A 109.5
C15 C16 H16B 109.5
H16A C16 H16B 109.5
C15 C16 H16C 109.5
H16A C16 H16C 109.5
H16B C16 H16C 109.5
C18 C17 C27 120.97(13)
C18 C17 H17 119.5
C27 C17 H17 119.5
C17 C18 C19 120.98(14)
C17 C18 H18 119.5
C19 C18 H18 119.5
C20 C19 C18 120.09(14)
C20 C19 H19 120.0
C18 C19 H19 120.0
C19 C20 C28 121.11(13)
C19 C20 H20 119.4
C28 C20 H20 119.4
C22 C21 C29 120.97(12)
C22 C21 H21 119.5
C29 C21 H21 119.5
C21 C22 C23 119.97(13)
C21 C22 H22 120.0
C23 C22 H22 120.0
C24 C23 C22 121.06(13)
C24 C23 H23 119.5
C22 C23 H23 119.5
C23 C24 C30 121.11(13)
C23 C24 H24 119.4
C30 C24 H24 119.4
C30 C25 C27 122.09(11)
C30 C25 S2 119.08(10)
C27 C25 S2 118.84(10)
C28 C26 C29 121.90(11)
C28 C26 H26 119.1
C29 C26 H26 119.1
C25 C27 C17 123.75(12)
C25 C27 C28 118.35(12)
C17 C27 C28 117.90(12)
C26 C28 C20 121.39(12)
C26 C28 C27 119.68(12)
C20 C28 C27 118.93(12)
C26 C29 C21 121.20(11)
C26 C29 C30 119.56(12)
C21 C29 C30 119.24(12)
C25 C30 C24 123.95(12)
C25 C30 C29 118.40(12)
C24 C30 C29 117.65(12)
O2 C31 C32 124.21(11)
O2 C31 S2 122.62(9)
C32 C31 S2 113.15(9)
C31 C32 H32A 109.5
C31 C32 H32B 109.5
H32A C32 H32B 109.5
C31 C32 H32C 109.5
H32A C32 H32C 109.5
H32B C32 H32C 109.5

loop_
_geom_bond_atom_site_label_1
_geom_bond_atom_site_label_2
_geom_bond_distance
S1 C9 1.7746(12)
S1 C15 1.7784(12)
S2 C31 1.7762(12)
S2 C25 1.7783(12)
O1 C15 1.2057(15)
O2 C31 1.1997(15)
C1 C2 1.364(2)
C1 C11 1.4292(18)
C1 H1 0.9500
C2 C3 1.418(2)
C2 H2 0.9500
C3 C4 1.357(2)
C3 H3 0.9500
C4 C12 1.4307(18)
C4 H4 0.9500
C5 C6 1.358(2)
C5 C13 1.4269(18)
C5 H5 0.9500
C6 C7 1.420(2)
C6 H6 0.9500
C7 C8 1.361(2)
C7 H7 0.9500
C8 C14 1.4308(18)
C8 H8 0.9500
C9 C14 1.4063(18)
C9 C11 1.4119(17)
C10 C12 1.3938(18)
C10 C13 1.3956(18)
C10 H10 0.9500
C11 C12 1.4338(16)
C13 C14 1.4366(16)
C15 C16 1.5031(16)
C16 H16A 0.9800
C16 H16B 0.9800
C16 H16C 0.9800
C17 C18 1.362(2)
C17 C27 1.4334(19)
C17 H17 0.9500
C18 C19 1.417(2)
C18 H18 0.9500
C19 C20 1.360(2)
C19 H19 0.9500
C20 C28 1.4286(19)
C20 H20 0.9500
C21 C22 1.356(2)
C21 C29 1.4293(18)
C21 H21 0.9500
C22 C23 1.420(2)
C22 H22 0.9500
C23 C24 1.361(2)
C23 H23 0.9500
C24 C30 1.4275(19)
C24 H24 0.9500
C25 C30 1.4077(18)
C25 C27 1.4078(19)
C26 C28 1.3918(18)
C26 C29 1.3931(18)
C26 H26 0.9500
C27 C28 1.4380(17)
C29 C30 1.4391(17)
C31 C32 1.5041(16)
C32 H32A 0.9800
C32 H32B 0.9800
C32 H32C 0.9800
